data_7106249
loop_
_publ_author_name
'Yun Wai Chan'
'Kin Shing Chan'

_publ_section_title
;
 Metalloradical-catalyzed rearrangement of cycloheptatrienyl to benzyl
;
_journal_name_full Chem.Commun.
_journal_page_first 4802
_journal_paper_doi 10.1039/c0cc04655h
_journal_volume 47
_journal_year 2011
_chemical_formula_sum 'C55 H42 N4 Rh'
_chemical_formula_weight 861.84
_chemical_name_systematic
;
?
;
_space_group_IT_number 14
_symmetry_cell_setting monoclinic
_symmetry_space_group_name_Hall '-P 2yn'
_symmetry_space_group_name_H-M 'P 1 21/n 1'
_atom_sites_solution_hydrogens geom
_atom_sites_solution_primary direct
_atom_sites_solution_secondary difmap
_audit_creation_method SHELXL-97
_cell_angle_alpha 90.00
_cell_angle_beta 106.7630(10)
_cell_angle_gamma 90.00
_cell_formula_units_Z 4
_cell_length_a 15.4864(5)
_cell_length_b 18.7106(6)
_cell_length_c 16.4209(5)
_cell_measurement_reflns_used 379
_cell_measurement_temperature 296(2)
_cell_measurement_theta_max 15
_cell_measurement_theta_min 15
_cell_volume 4555.9(3)
_computing_cell_refinement 'BRUKER KAPPA APEXII DUO DIFFRACTOMETER'
_computing_data_collection 'BRUKER KAPPA APEXII DUO DIFFRACTOMETER'
_computing_data_reduction 'BRUKER KAPPA APEXII DUO DIFFRACTOMETER'
_computing_molecular_graphics 'SIEMENS SHELXTL'
_computing_publication_material 'SIEMENS SHELXTL'
_computing_structure_refinement 'SHELXL-97 (Sheldrick, 2008)'
_computing_structure_solution 'SHELXS-97 (Sheldrick, 2008)'
_diffrn_ambient_temperature 296(2)
_diffrn_measured_fraction_theta_full 1.000
_diffrn_measured_fraction_theta_max 1.000
_diffrn_measurement_device_type 'BRUKER KAPPA APEXII DUO DIFFRACTOMETER'
_diffrn_measurement_method 'PHI & OMEGA SCAN'
_diffrn_radiation_monochromator graphite
_diffrn_radiation_source 'fine-focus sealed tube'
_diffrn_radiation_type MoK\a
_diffrn_radiation_wavelength 0.71073
_diffrn_reflns_av_R_equivalents 0.0468
_diffrn_reflns_av_sigmaI/netI 0.0307
_diffrn_reflns_limit_h_max 16
_diffrn_reflns_limit_h_min -18
_diffrn_reflns_limit_k_max 22
_diffrn_reflns_limit_k_min -22
_diffrn_reflns_limit_l_max 19
_diffrn_reflns_limit_l_min -19
_diffrn_reflns_number 42092
_diffrn_reflns_theta_full 25.25
_diffrn_reflns_theta_max 25.25
_diffrn_reflns_theta_min 1.59
_exptl_absorpt_coefficient_mu 0.415
_exptl_absorpt_correction_T_max 0.7456
_exptl_absorpt_correction_T_min 0.6264
_exptl_absorpt_correction_type multi-scan
_exptl_crystal_colour red
_exptl_crystal_density_diffrn 1.256
_exptl_crystal_density_method 'not measured'
_exptl_crystal_description block
_exptl_crystal_F_000 1780
_exptl_crystal_size_max 0.50
_exptl_crystal_size_mid 0.40
_exptl_crystal_size_min 0.30
_platon_squeeze_details
;
;
_refine_diff_density_max 0.750
_refine_diff_density_min -0.336
_refine_diff_density_rms 0.057
_refine_ls_extinction_method none
_refine_ls_goodness_of_fit_ref 1.061
_refine_ls_hydrogen_treatment riding
_refine_ls_matrix_type full
_refine_ls_number_parameters 550
_refine_ls_number_reflns 8244
_refine_ls_number_restraints 17
_refine_ls_restrained_S_all 1.083
_refine_ls_R_factor_all 0.0435
_refine_ls_R_factor_gt 0.0364
_refine_ls_shift/su_max 0.002
_refine_ls_shift/su_mean 0.000
_refine_ls_structure_factor_coef Fsqd
_refine_ls_weighting_details 'calc w=1/[\s^2^(Fo^2^)+(0.0627P)^2^+1.9217P] where P=(Fo^2^+2Fc^2^)/3'
_refine_ls_weighting_scheme calc
_refine_ls_wR_factor_gt 0.1030
_refine_ls_wR_factor_ref 0.1081
_reflns_number_gt 7013
_reflns_number_total 8244
_reflns_threshold_expression >2sigma(I)
_cod_data_source_file c0cc04655h.txt
_cod_data_source_block YWC981
_cod_original_cell_volume 4555.9(2)
_cod_original_sg_symbol_H-M P2(1)/n
_cod_database_code 7106249

loop_
_symmetry_equiv_pos_as_xyz
'x, y, z'
'-x+1/2, y+1/2, -z+1/2'
'-x, -y, -z'
'x-1/2, -y-1/2, z-1/2'

loop_
_atom_site_label
_atom_site_type_symbol
_atom_site_fract_x
_atom_site_fract_y
_atom_site_fract_z
_atom_site_U_iso_or_equiv
_atom_site_adp_type
_atom_site_occupancy
_atom_site_symmetry_multiplicity
_atom_site_calc_flag
_atom_site_refinement_flags
_atom_site_disorder_assembly
_atom_site_disorder_group
Rh1 Rh 0.597993(12) 0.607474(10) 0.438487(12) 0.03769(9) Uani 1 1 d . . .
N1 N 0.52898(14) 0.58681(12) 0.31626(13) 0.0420(5) Uani 1 1 d . . .
N2 N 0.71456(15) 0.60415(11) 0.40748(14) 0.0423(5) Uani 1 1 d . . .
N3 N 0.66683(14) 0.62702(12) 0.56094(13) 0.0414(5) Uani 1 1 d . . .
N4 N 0.48404(14) 0.59343(12) 0.47246(13) 0.0417(5) Uani 1 1 d . . .
C1 C 0.43680(17) 0.58466(14) 0.28363(16) 0.0418(5) Uani 1 1 d . . .
C2 C 0.41328(19) 0.58592(16) 0.19219(17) 0.0507(6) Uani 1 1 d . . .
H2A H 0.3552 0.5864 0.1550 0.061 Uiso 1 1 calc R . .
C3 C 0.49108(19) 0.58629(17) 0.17038(18) 0.0522(7) Uani 1 1 d . . .
H3A H 0.4964 0.5865 0.1154 0.063 Uiso 1 1 calc R . .
C4 C 0.56385(18) 0.58628(15) 0.24773(16) 0.0456(6) Uani 1 1 d . . .
C5 C 0.65504(18) 0.58682(15) 0.25269(17) 0.0465(6) Uani 1 1 d . . .
C6 C 0.72425(18) 0.59355(15) 0.32781(18) 0.0455(6) Uani 1 1 d . . .
C7 C 0.81948(19) 0.59105(18) 0.3344(2) 0.0557(7) Uani 1 1 d . . .
H7A H 0.8444 0.5832 0.2901 0.067 Uiso 1 1 calc R . .
C8 C 0.8652(2) 0.60206(17) 0.4164(2) 0.0555(7) Uani 1 1 d . . .
H8A H 0.9276 0.6036 0.4388 0.067 Uiso 1 1 calc R . .
C9 C 0.80054(18) 0.61099(14) 0.46307(18) 0.0445(6) Uani 1 1 d . . .
C10 C 0.82137(17) 0.62978(14) 0.54881(17) 0.0435(6) Uani 1 1 d . . .
C11 C 0.75734(16) 0.64117(14) 0.59264(16) 0.0418(5) Uani 1 1 d . . .
C12 C 0.77601(18) 0.66680(15) 0.67817(17) 0.0480(6) Uani 1 1 d . . .
H12A H 0.8321 0.6803 0.7135 0.058 Uiso 1 1 calc R . .
C13 C 0.69778(18) 0.66782(15) 0.69801(17) 0.0471(6) Uani 1 1 d . . .
H13A H 0.6896 0.6830 0.7492 0.056 Uiso 1 1 calc R . .
C14 C 0.62909(16) 0.64114(14) 0.62583(16) 0.0413(5) Uani 1 1 d . . .
C15 C 0.54019(18) 0.62634(15) 0.62358(17) 0.0443(6) Uani 1 1 d . . .
C16 C 0.47534(17) 0.59837(14) 0.55318(17) 0.0436(6) Uani 1 1 d . . .
C17 C 0.38617(18) 0.57548(18) 0.55174(18) 0.0526(7) Uani 1 1 d . . .
H17A H 0.3642 0.5712 0.5986 0.063 Uiso 1 1 calc R . .
C18 C 0.34048(18) 0.56147(17) 0.47059(18) 0.0516(7) Uani 1 1 d . . .
H18A H 0.2809 0.5462 0.4509 0.062 Uiso 1 1 calc R . .
C19 C 0.40024(16) 0.57442(15) 0.41986(17) 0.0440(6) Uani 1 1 d . . .
C20 C 0.37588(16) 0.57705(14) 0.33084(16) 0.0423(5) Uani 1 1 d . . .
C21 C 0.68092(18) 0.57910(17) 0.17182(17) 0.0488(6) Uani 1 1 d . . .
C22 C 0.7249(2) 0.63400(19) 0.1436(2) 0.0617(8) Uani 1 1 d . . .
H22A H 0.7364 0.6768 0.1735 0.074 Uiso 1 1 calc R . .
C23 C 0.7519(2) 0.6253(2) 0.0706(2) 0.0660(8) Uani 1 1 d . . .
H23A H 0.7825 0.6624 0.0533 0.079 Uiso 1 1 calc R . .
C24 C 0.7349(2) 0.56406(19) 0.02343(19) 0.0589(8) Uani 1 1 d . . .
C25 C 0.6907(2) 0.5099(2) 0.0515(2) 0.0673(9) Uani 1 1 d . . .
H25A H 0.6784 0.4675 0.0208 0.081 Uiso 1 1 calc R . .
C26 C 0.6641(2) 0.51727(18) 0.1250(2) 0.0612(8) Uani 1 1 d . . .
H26A H 0.6344 0.4798 0.1426 0.073 Uiso 1 1 calc R . .
C27 C 0.7651(3) 0.5563(3) -0.0558(2) 0.0815(11) Uani 1 1 d . . .
H27A H 0.7468 0.5104 -0.0811 0.122 Uiso 1 1 calc R . .
H27B H 0.8296 0.5602 -0.0410 0.122 Uiso 1 1 calc R . .
H27C H 0.7381 0.5932 -0.0955 0.122 Uiso 1 1 calc R . .
C31 C 0.91916(17) 0.63830(15) 0.59653(17) 0.0444(6) Uani 1 1 d . . .
C32 C 0.95711(18) 0.70445(16) 0.62139(17) 0.0507(6) Uani 1 1 d . . .
H32A H 0.9209 0.7450 0.6108 0.061 Uiso 1 1 calc R . .
C33 C 1.0482(2) 0.71099(19) 0.6618(2) 0.0611(8) Uani 1 1 d . . .
H33A H 1.0724 0.7561 0.6778 0.073 Uiso 1 1 calc R . .
C34 C 1.1037(2) 0.6527(2) 0.6787(2) 0.0682(9) Uani 1 1 d . . .
C35 C 1.0655(2) 0.5869(2) 0.6544(3) 0.0788(11) Uani 1 1 d . . .
H35A H 1.1020 0.5465 0.6652 0.095 Uiso 1 1 calc R . .
C36 C 0.9745(2) 0.57924(19) 0.6145(2) 0.0659(8) Uani 1 1 d . . .
H36A H 0.9504 0.5339 0.5997 0.079 Uiso 1 1 calc R . .
C37 C 1.2044(2) 0.6603(3) 0.7200(3) 0.1127(17) Uani 1 1 d . . .
H37A H 1.2319 0.6139 0.7272 0.169 Uiso 1 1 calc R . .
H37B H 1.2148 0.6829 0.7745 0.169 Uiso 1 1 calc R . .
H37C H 1.2301 0.6890 0.6844 0.169 Uiso 1 1 calc R . .
C41 C 0.51194(17) 0.64178(15) 0.70157(16) 0.0429(6) Uani 1 1 d . . .
C42 C 0.45647(19) 0.69928(17) 0.70286(19) 0.0567(7) Uani 1 1 d . . .
H42A H 0.4356 0.7275 0.6545 0.068 Uiso 1 1 calc R . .
C43 C 0.4313(2) 0.71558(19) 0.7755(2) 0.0628(8) Uani 1 1 d . . .
H43A H 0.3946 0.7549 0.7752 0.075 Uiso 1 1 calc R . .
C44 C 0.4600(2) 0.67435(18) 0.8476(2) 0.0591(8) Uani 1 1 d . . .
C45 C 0.5143(3) 0.61668(18) 0.8458(2) 0.0630(8) Uani 1 1 d . . .
H45A H 0.5340 0.5877 0.8935 0.076 Uiso 1 1 calc R . .
C46 C 0.5404(2) 0.60101(16) 0.77309(19) 0.0564(7) Uani 1 1 d . . .
H46A H 0.5778 0.5621 0.7735 0.068 Uiso 1 1 calc R . .
C47 C 0.4317(3) 0.6904(3) 0.9264(3) 0.0916(13) Uani 1 1 d . . .
H47A H 0.4577 0.6557 0.9695 0.137 Uiso 1 1 calc R . .
H47B H 0.3672 0.6886 0.9128 0.137 Uiso 1 1 calc R . .
H47C H 0.4523 0.7373 0.9469 0.137 Uiso 1 1 calc R . .
C51 C 0.27722(17) 0.57492(15) 0.28337(17) 0.0442(6) Uani 1 1 d . . .
C52 C 0.2345(2) 0.63540(18) 0.2430(2) 0.0663(9) Uani 1 1 d . . .
H52A H 0.2674 0.6766 0.2413 0.080 Uiso 1 1 calc R . .
C53 C 0.1415(2) 0.6344(2) 0.2047(3) 0.0823(11) Uani 1 1 d . . .
H53A H 0.1133 0.6752 0.1772 0.099 Uiso 1 1 calc R . .
C54 C 0.0904(2) 0.5742(2) 0.2065(2) 0.0656(8) Uani 1 1 d . . .
C55 C 0.1350(2) 0.51444(19) 0.2405(2) 0.0666(8) Uani 1 1 d . . .
H55A H 0.1029 0.4721 0.2376 0.080 Uiso 1 1 calc R . .
C56 C 0.22706(19) 0.51400(17) 0.2796(2) 0.0591(7) Uani 1 1 d . . .
H56A H 0.2552 0.4719 0.3036 0.071 Uiso 1 1 calc R . .
C57 C -0.0117(2) 0.5748(3) 0.1690(3) 0.0994(14) Uani 1 1 d . . .
H57A H -0.0311 0.6217 0.1479 0.149 Uiso 1 1 calc R . .
H57B H -0.0394 0.5620 0.2123 0.149 Uiso 1 1 calc R . .
H57C H -0.0288 0.5409 0.1232 0.149 Uiso 1 1 calc R . .
C61 C 0.5811(2) 0.71733(18) 0.4113(3) 0.0874(13) Uani 1 1 d D B .
C62 C 0.6618(2) 0.76159(19) 0.4382(3) 0.1016(16) Uani 1 1 d D . .
H62 H 0.7156 0.7383 0.4649 0.122 Uiso 1 1 calc R A 1
C63 C 0.6666(6) 0.8369(3) 0.4277(7) 0.094(3) Uani 0.50 1 d PD B 1
C63' C 0.6664(6) 0.8168(5) 0.5010(7) 0.125(5) Uani 0.50 1 d PD B 2
C64 C 0.6114(4) 0.8841(3) 0.4664(6) 0.164(3) Uani 1 1 d DU . .
H64 H 0.6399 0.9205 0.5029 0.197 Uiso 1 1 calc R B 1
C65 C 0.5153(3) 0.8751(3) 0.4491(4) 0.120(2) Uani 1 1 d D B .
H65 H 0.4834 0.9053 0.4749 0.144 Uiso 1 1 calc R . .
C66 C 0.4675(3) 0.8192(2) 0.3916(4) 0.125(2) Uani 1 1 d D . .
H66A H 0.4184 0.8329 0.3466 0.150 Uiso 1 1 calc R B .
C67 C 0.4909(2) 0.74406(19) 0.3996(4) 0.0999(15) Uani 1 1 d D B .
H67A H 0.4452 0.7112 0.3971 0.120 Uiso 1 1 calc R . .

loop_
_atom_site_aniso_label
_atom_site_aniso_U_11
_atom_site_aniso_U_22
_atom_site_aniso_U_33
_atom_site_aniso_U_23
_atom_site_aniso_U_13
_atom_site_aniso_U_12
Rh1 0.02950(12) 0.04330(14) 0.04015(13) -0.00425(8) 0.00983(9) -0.00039(7)
N1 0.0349(11) 0.0489(12) 0.0417(11) -0.0006(9) 0.0103(9) -0.0009(9)
N2 0.0361(11) 0.0464(12) 0.0452(12) -0.0055(9) 0.0127(9) 0.0003(9)
N3 0.0323(10) 0.0485(12) 0.0437(11) -0.0062(9) 0.0114(9) -0.0024(9)
N4 0.0347(11) 0.0493(12) 0.0405(11) -0.0021(9) 0.0097(9) -0.0001(9)
C1 0.0381(13) 0.0423(13) 0.0429(13) -0.0036(11) 0.0084(11) -0.0010(11)
C2 0.0441(15) 0.0577(16) 0.0457(14) 0.0012(13) 0.0056(12) -0.0010(13)
C3 0.0488(16) 0.0667(18) 0.0405(14) 0.0020(13) 0.0122(12) -0.0018(14)
C4 0.0450(14) 0.0519(15) 0.0405(13) -0.0025(12) 0.0132(11) -0.0012(12)
C5 0.0437(14) 0.0508(15) 0.0477(15) -0.0026(12) 0.0178(12) -0.0008(12)
C6 0.0409(14) 0.0479(15) 0.0509(15) -0.0059(12) 0.0185(12) 0.0017(11)
C7 0.0414(15) 0.074(2) 0.0574(17) -0.0097(15) 0.0228(13) 0.0019(13)
C8 0.0361(14) 0.073(2) 0.0596(18) -0.0082(14) 0.0172(13) 0.0041(12)
C9 0.0321(13) 0.0497(15) 0.0528(15) -0.0066(11) 0.0137(11) 0.0016(10)
C10 0.0348(13) 0.0421(14) 0.0524(15) -0.0017(11) 0.0107(11) 0.0000(11)
C11 0.0349(12) 0.0426(14) 0.0456(13) -0.0037(11) 0.0080(10) -0.0011(10)
C12 0.0389(13) 0.0546(16) 0.0472(14) -0.0064(12) 0.0069(11) -0.0059(12)
C13 0.0449(14) 0.0528(16) 0.0426(14) -0.0088(12) 0.0111(11) -0.0035(12)
C14 0.0379(13) 0.0416(14) 0.0443(13) -0.0053(11) 0.0118(10) -0.0002(11)
C15 0.0384(13) 0.0515(15) 0.0442(14) -0.0024(11) 0.0140(11) 0.0010(11)
C16 0.0340(13) 0.0534(16) 0.0437(14) -0.0042(11) 0.0119(11) -0.0007(11)
C17 0.0401(14) 0.0693(19) 0.0526(16) -0.0054(14) 0.0201(12) -0.0069(13)
C18 0.0345(13) 0.0698(19) 0.0514(15) -0.0025(14) 0.0137(11) -0.0072(12)
C19 0.0331(12) 0.0501(15) 0.0488(14) -0.0031(12) 0.0117(11) -0.0018(11)
C20 0.0347(13) 0.0429(14) 0.0462(14) -0.0029(11) 0.0071(11) -0.0022(11)
C21 0.0441(14) 0.0602(17) 0.0442(14) -0.0022(13) 0.0163(12) -0.0009(13)
C22 0.0659(19) 0.0622(19) 0.0614(18) -0.0054(15) 0.0254(15) -0.0073(16)
C23 0.065(2) 0.077(2) 0.0627(19) 0.0090(17) 0.0292(16) -0.0094(17)
C24 0.0451(15) 0.084(2) 0.0486(16) -0.0010(15) 0.0156(13) 0.0013(15)
C25 0.072(2) 0.078(2) 0.0588(18) -0.0156(16) 0.0290(16) -0.0077(17)
C26 0.0670(19) 0.0621(19) 0.0619(18) -0.0070(15) 0.0302(15) -0.0076(15)
C27 0.077(2) 0.118(3) 0.058(2) -0.003(2) 0.0326(18) -0.006(2)
C31 0.0346(13) 0.0503(15) 0.0482(14) 0.0015(12) 0.0117(11) 0.0014(11)
C32 0.0425(14) 0.0554(16) 0.0523(15) 0.0005(13) 0.0105(12) -0.0039(12)
C33 0.0476(16) 0.070(2) 0.0631(18) -0.0044(15) 0.0121(14) -0.0177(15)
C34 0.0380(15) 0.091(3) 0.070(2) 0.0109(18) 0.0064(14) -0.0053(16)
C35 0.0447(18) 0.081(2) 0.104(3) 0.017(2) 0.0098(18) 0.0186(17)
C36 0.0493(17) 0.0509(17) 0.092(2) -0.0001(17) 0.0114(16) 0.0018(14)
C37 0.0415(19) 0.165(5) 0.115(4) 0.005(3) -0.004(2) -0.007(2)
C41 0.0375(13) 0.0477(15) 0.0440(14) -0.0060(11) 0.0123(11) -0.0039(11)
C42 0.0492(16) 0.0683(19) 0.0532(16) 0.0022(14) 0.0157(13) 0.0129(14)
C43 0.0532(17) 0.071(2) 0.070(2) -0.0133(16) 0.0273(15) 0.0067(15)
C44 0.0571(17) 0.070(2) 0.0575(17) -0.0181(15) 0.0281(14) -0.0152(15)
C45 0.073(2) 0.070(2) 0.0495(17) 0.0039(14) 0.0241(16) -0.0037(16)
C46 0.0646(19) 0.0558(18) 0.0520(17) -0.0010(13) 0.0222(15) 0.0085(14)
C47 0.103(3) 0.112(3) 0.078(2) -0.026(2) 0.054(2) -0.013(3)
C51 0.0370(13) 0.0486(15) 0.0450(14) -0.0037(12) 0.0087(11) -0.0011(11)
C52 0.0515(17) 0.0545(18) 0.084(2) 0.0058(17) 0.0056(16) -0.0029(15)
C53 0.053(2) 0.073(2) 0.103(3) 0.007(2) -0.0053(19) 0.0125(18)
C54 0.0382(15) 0.085(2) 0.0664(19) -0.0063(18) 0.0044(14) -0.0009(16)
C55 0.0463(16) 0.073(2) 0.074(2) -0.0044(17) 0.0071(15) -0.0185(15)
C56 0.0447(15) 0.0523(17) 0.0717(19) -0.0007(14) 0.0034(14) -0.0024(13)
C57 0.0417(19) 0.137(4) 0.109(3) -0.004(3) 0.005(2) 0.000(2)
C61 0.0465(17) 0.0445(18) 0.158(4) 0.012(2) 0.009(2) 0.0041(14)
C62 0.0461(19) 0.055(2) 0.194(5) 0.015(3) 0.019(2) -0.0008(16)
C63 0.079(5) 0.065(5) 0.147(9) 0.010(5) 0.047(6) -0.010(4)
C63' 0.077(6) 0.099(7) 0.170(11) -0.077(8) -0.011(7) 0.007(5)
C64 0.127(5) 0.086(4) 0.271(7) -0.047(4) 0.042(5) 0.000(3)
C65 0.089(3) 0.075(3) 0.193(6) -0.029(3) 0.033(4) 0.018(2)
C66 0.085(3) 0.088(3) 0.159(5) -0.037(3) -0.033(3) 0.040(3)
C67 0.0486(19) 0.056(2) 0.187(5) 0.006(3) 0.021(2) 0.0041(16)

loop_
_atom_type_symbol
_atom_type_description
_atom_type_scat_dispersion_real
_atom_type_scat_dispersion_imag
_atom_type_scat_source
C C 0.0033 0.0016 'International Tables Vol C Tables 4.2.6.8 and 6.1.1.4'
H H 0.0000 0.0000 'International Tables Vol C Tables 4.2.6.8 and 6.1.1.4'
N N 0.0061 0.0033 'International Tables Vol C Tables 4.2.6.8 and 6.1.1.4'
Rh Rh -1.1178 0.9187 'International Tables Vol C Tables 4.2.6.8 and 6.1.1.4'

loop_
_geom_angle_atom_site_label_1
_geom_angle_atom_site_label_2
_geom_angle_atom_site_label_3
_geom_angle
_geom_angle_site_symmetry_1
_geom_angle_site_symmetry_3
_geom_angle_publ_flag
N2 Rh1 N4 170.62(9) . . ?
N2 Rh1 N3 90.18(9) . . ?
N4 Rh1 N3 90.05(8) . . ?
N2 Rh1 N1 89.94(9) . . ?
N4 Rh1 N1 89.74(9) . . ?
N3 Rh1 N1 179.39(9) . . ?
N2 Rh1 C61 92.42(12) . . ?
N4 Rh1 C61 96.94(12) . . ?
N3 Rh1 C61 91.85(15) . . ?
N1 Rh1 C61 88.75(15) . . ?
C1 N1 C4 106.8(2) . . ?
C1 N1 Rh1 125.87(17) . . ?
C4 N1 Rh1 126.26(17) . . ?
C6 N2 C9 107.0(2) . . ?
C6 N2 Rh1 126.70(18) . . ?
C9 N2 Rh1 126.29(18) . . ?
C11 N3 C14 106.5(2) . . ?
C11 N3 Rh1 126.91(17) . . ?
C14 N3 Rh1 125.72(16) . . ?
C16 N4 C19 106.5(2) . . ?
C16 N4 Rh1 126.56(17) . . ?
C19 N4 Rh1 126.86(17) . . ?
N1 C1 C20 125.6(2) . . ?
N1 C1 C2 109.2(2) . . ?
C20 C1 C2 125.1(2) . . ?
C3 C2 C1 107.4(2) . . ?
C2 C3 C4 107.3(2) . . ?
N1 C4 C5 125.5(2) . . ?
N1 C4 C3 109.2(2) . . ?
C5 C4 C3 125.2(2) . . ?
C6 C5 C4 124.3(2) . . ?
C6 C5 C21 117.4(2) . . ?
C4 C5 C21 118.2(2) . . ?
N2 C6 C5 126.3(2) . . ?
N2 C6 C7 108.8(2) . . ?
C5 C6 C7 125.0(3) . . ?
C8 C7 C6 107.6(3) . . ?
C7 C8 C9 107.8(3) . . ?
N2 C9 C10 125.9(2) . . ?
N2 C9 C8 108.8(2) . . ?
C10 C9 C8 125.0(3) . . ?
C9 C10 C11 124.4(2) . . ?
C9 C10 C31 117.3(2) . . ?
C11 C10 C31 118.3(2) . . ?
N3 C11 C10 125.0(2) . . ?
N3 C11 C12 109.4(2) . . ?
C10 C11 C12 125.6(2) . . ?
C13 C12 C11 107.6(2) . . ?
C12 C13 C14 107.5(2) . . ?
N3 C14 C15 125.2(2) . . ?
N3 C14 C13 109.0(2) . . ?
C15 C14 C13 125.6(2) . . ?
C14 C15 C16 124.4(2) . . ?
C14 C15 C41 118.0(2) . . ?
C16 C15 C41 117.6(2) . . ?
N4 C16 C15 125.2(2) . . ?
N4 C16 C17 108.9(2) . . ?
C15 C16 C17 125.6(2) . . ?
C18 C17 C16 107.6(2) . . ?
C17 C18 C19 107.5(2) . . ?
N4 C19 C20 124.4(2) . . ?
N4 C19 C18 109.1(2) . . ?
C20 C19 C18 126.0(2) . . ?
C1 C20 C19 124.3(2) . . ?
C1 C20 C51 117.7(2) . . ?
C19 C20 C51 117.9(2) . . ?
C26 C21 C22 118.0(3) . . ?
C26 C21 C5 121.4(3) . . ?
C22 C21 C5 120.5(3) . . ?
C21 C22 C23 120.1(3) . . ?
C24 C23 C22 122.1(3) . . ?
C23 C24 C25 117.4(3) . . ?
C23 C24 C27 120.9(3) . . ?
C25 C24 C27 121.7(3) . . ?
C24 C25 C26 121.3(3) . . ?
C21 C26 C25 121.0(3) . . ?
C36 C31 C32 118.1(3) . . ?
C36 C31 C10 119.9(3) . . ?
C32 C31 C10 122.0(2) . . ?
C31 C32 C33 120.7(3) . . ?
C34 C33 C32 121.5(3) . . ?
C33 C34 C35 117.6(3) . . ?
C33 C34 C37 121.4(4) . . ?
C35 C34 C37 121.0(4) . . ?
C34 C35 C36 121.8(3) . . ?
C31 C36 C35 120.4(3) . . ?
C46 C41 C42 118.1(3) . . ?
C46 C41 C15 121.9(2) . . ?
C42 C41 C15 120.0(2) . . ?
C41 C42 C43 120.9(3) . . ?
C44 C43 C42 121.0(3) . . ?
C45 C44 C43 117.9(3) . . ?
C45 C44 C47 120.4(3) . . ?
C43 C44 C47 121.7(3) . . ?
C44 C45 C46 120.9(3) . . ?
C41 C46 C45 121.2(3) . . ?
C56 C51 C52 118.2(3) . . ?
C56 C51 C20 121.6(3) . . ?
C52 C51 C20 120.2(3) . . ?
C51 C52 C53 119.7(3) . . ?
C54 C53 C52 121.7(3) . . ?
C55 C54 C53 117.1(3) . . ?
C55 C54 C57 121.4(4) . . ?
C53 C54 C57 121.4(4) . . ?
C54 C55 C56 122.2(3) . . ?
C51 C56 C55 120.7(3) . . ?
C67 C61 C62 123.8(3) . . ?
C67 C61 Rh1 115.0(2) . . ?
C62 C61 Rh1 116.6(2) . . ?
C63 C62 C63' 52.1(6) . . ?
C63 C62 C61 126.5(5) . . ?
C63' C62 C61 118.9(6) . . ?
C62 C63 C64 118.5(6) . . ?
C62 C63' C64 114.5(6) . . ?
C65 C64 C63 122.2(6) . . ?
C65 C64 C63' 114.1(6) . . ?
C63 C64 C63' 49.3(6) . . ?
C64 C65 C66 120.9(5) . . ?
C67 C66 C65 124.7(4) . . ?
C61 C67 C66 123.8(4) . . ?

loop_
_geom_bond_atom_site_label_1
_geom_bond_atom_site_label_2
_geom_bond_distance
_geom_bond_site_symmetry_2
_geom_bond_publ_flag
Rh1 N2 2.013(2) . ?
Rh1 N4 2.016(2) . ?
Rh1 N3 2.019(2) . ?
Rh1 N1 2.021(2) . ?
Rh1 C61 2.104(3) . ?
N1 C1 1.373(3) . ?
N1 C4 1.382(3) . ?
N2 C6 1.374(3) . ?
N2 C9 1.386(4) . ?
N3 C11 1.373(3) . ?
N3 C14 1.381(3) . ?
N4 C16 1.374(3) . ?
N4 C19 1.382(3) . ?
C1 C20 1.391(4) . ?
C1 C2 1.439(4) . ?
C2 C3 1.352(4) . ?
C3 C4 1.434(4) . ?
C4 C5 1.391(4) . ?
C5 C6 1.387(4) . ?
C5 C21 1.501(4) . ?
C6 C7 1.448(4) . ?
C7 C8 1.343(4) . ?
C8 C9 1.436(4) . ?
C9 C10 1.396(4) . ?
C10 C11 1.399(4) . ?
C10 C31 1.500(4) . ?
C11 C12 1.432(4) . ?
C12 C13 1.342(4) . ?
C13 C14 1.435(4) . ?
C14 C15 1.394(4) . ?
C15 C16 1.396(4) . ?
C15 C41 1.496(3) . ?
C16 C17 1.439(4) . ?
C17 C18 1.342(4) . ?
C18 C19 1.433(4) . ?
C19 C20 1.401(4) . ?
C20 C51 1.502(3) . ?
C21 C26 1.372(4) . ?
C21 C22 1.385(4) . ?
C22 C23 1.387(4) . ?
C23 C24 1.366(5) . ?
C24 C25 1.375(5) . ?
C24 C27 1.511(4) . ?
C25 C26 1.389(4) . ?
C31 C36 1.377(4) . ?
C31 C32 1.380(4) . ?
C32 C33 1.381(4) . ?
C33 C34 1.366(5) . ?
C34 C35 1.374(6) . ?
C34 C37 1.517(5) . ?
C35 C36 1.380(5) . ?
C41 C46 1.363(4) . ?
C41 C42 1.381(4) . ?
C42 C43 1.391(4) . ?
C43 C44 1.376(5) . ?
C44 C45 1.374(5) . ?
C44 C47 1.510(4) . ?
C45 C46 1.397(4) . ?
C51 C56 1.371(4) . ?
C51 C52 1.381(4) . ?
C52 C53 1.394(5) . ?
C53 C54 1.381(5) . ?
C54 C55 1.349(5) . ?
C54 C57 1.522(4) . ?
C55 C56 1.384(4) . ?
C61 C67 1.444(4) . ?
C61 C62 1.458(4) . ?
C62 C63 1.425(6) . ?
C62 C63' 1.447(7) . ?
C63 C64 1.492(8) . ?
C63' C64 1.533(8) . ?
C64 C65 1.442(6) . ?
C65 C66 1.459(6) . ?
C66 C67 1.449(5) . ?

loop_
_platon_squeeze_void_nr
_platon_squeeze_void_average_x
_platon_squeeze_void_average_y
_platon_squeeze_void_average_z
_platon_squeeze_void_volume
_platon_squeeze_void_count_electrons
1 0.171 0.682 0.450 115.9 35.7
2 0.329 0.182 0.050 115.9 36.8
3 0.671 0.818 0.950 115.9 35.2
4 0.829 0.318 0.550 115.9 37.4
